data_7019050
loop_
_publ_author_name
'Elmes, Robert B. P.'
'Kitchen, Jonathan A.'
'Williams, D. Clive'
'Gunnlaugsson, Thorfinnur'

_publ_section_title
;
 Pushing the limit: synthesis, photophysical and DNA binding studies of a
 NIR-emitting Ru(ii)-polypyridyl probe with 'light switch' behaviour.
;
_journal_issue 22
_journal_name_full 'Dalton transactions (Cambridge, England : 2003)'
_journal_page_first 6607
_journal_page_last 6610
_journal_paper_doi 10.1039/c2dt00020b
_journal_volume 41
_journal_year 2012
_chemical_formula_sum 'C20 H12 N6'
_chemical_formula_weight 336.36
_chemical_name_systematic
;
?
;
_space_group_IT_number 14
_symmetry_cell_setting monoclinic
_symmetry_space_group_name_Hall '-P 2yn'
_symmetry_space_group_name_H-M 'P 1 21/n 1'
_atom_sites_solution_hydrogens geom
_atom_sites_solution_primary direct
_atom_sites_solution_secondary difmap
_audit_creation_method SHELXL-97
_cell_angle_alpha 90.00
_cell_angle_beta 107.45(3)
_cell_angle_gamma 90.00
_cell_formula_units_Z 4
_cell_length_a 15.066(3)
_cell_length_b 7.0000(14)
_cell_length_c 15.541(3)
_cell_measurement_reflns_used 4937
_cell_measurement_temperature 115(2)
_cell_measurement_theta_max 30.7256
_cell_measurement_theta_min 1.3735
_cell_volume 1563.6(6)
_computing_structure_refinement 'SHELXL-97 (Sheldrick, 1997)'
_computing_structure_solution 'SHELXS-97 (Sheldrick, 1990)'
_diffrn_ambient_temperature 115(2)
_diffrn_measured_fraction_theta_full 0.975
_diffrn_measured_fraction_theta_max 0.975
_diffrn_measurement_device_type 'Rigaku Saturn 724'
_diffrn_measurement_method '\f and \w scans'
_diffrn_radiation_monochromator graphite
_diffrn_radiation_source 'fine-focus sealed tube'
_diffrn_radiation_type MoK\a
_diffrn_radiation_wavelength 0.71073
_diffrn_reflns_av_R_equivalents 0.1038
_diffrn_reflns_av_sigmaI/netI 0.0817
_diffrn_reflns_limit_h_max 17
_diffrn_reflns_limit_h_min -17
_diffrn_reflns_limit_k_max 7
_diffrn_reflns_limit_k_min -8
_diffrn_reflns_limit_l_max 17
_diffrn_reflns_limit_l_min -18
_diffrn_reflns_number 10976
_diffrn_reflns_theta_full 24.50
_diffrn_reflns_theta_max 24.50
_diffrn_reflns_theta_min 2.25
_exptl_absorpt_coefficient_mu 0.091
_exptl_absorpt_correction_T_max 1.0000
_exptl_absorpt_correction_T_min 0.4908
_exptl_absorpt_correction_type multi-scan
_exptl_absorpt_process_details crystalclear
_exptl_crystal_colour Colourless
_exptl_crystal_density_diffrn 1.429
_exptl_crystal_density_method 'not measured'
_exptl_crystal_description Block
_exptl_crystal_F_000 696
_exptl_crystal_size_max 0.21
_exptl_crystal_size_mid 0.13
_exptl_crystal_size_min 0.05
_refine_diff_density_max 0.365
_refine_diff_density_min -0.445
_refine_diff_density_rms 0.100
_refine_ls_extinction_method none
_refine_ls_goodness_of_fit_ref 1.246
_refine_ls_hydrogen_treatment constr
_refine_ls_matrix_type full
_refine_ls_number_parameters 235
_refine_ls_number_reflns 2528
_refine_ls_number_restraints 0
_refine_ls_restrained_S_all 1.246
_refine_ls_R_factor_all 0.1609
_refine_ls_R_factor_gt 0.1357
_refine_ls_shift/su_max 0.000
_refine_ls_shift/su_mean 0.000
_refine_ls_structure_factor_coef Fsqd
_refine_ls_weighting_details 'calc w=1/[\s^2^(Fo^2^)+(0.1574P)^2^+3.8319P] where P=(Fo^2^+2Fc^2^)/3'
_refine_ls_weighting_scheme calc
_refine_ls_wR_factor_gt 0.3368
_refine_ls_wR_factor_ref 0.3628
_reflns_number_gt 2088
_reflns_number_total 2528
_reflns_threshold_expression >2sigma(I)
_cod_data_source_file c2dt00020b.txt
_cod_data_source_block re87
_cod_depositor_comments
;
The following automatic conversions were performed:

'_symmetry_cell_setting' value 'Monoclinic' changed to 'monoclinic'
according to /home/saulius/struct/CIF-dictionaries/cif_core.dic
dictionary named 'cif_core.dic' version 2.4.1 from 2010-06-29.

Automatic conversion script
Id: cif_fix_values 1715 2011-07-08 13:25:40Z adriana 
;
_cod_original_cell_volume 1563.6(5)
_cod_original_sg_symbol_H-M P21/n
_cod_database_code 7019050

loop_
_symmetry_equiv_pos_as_xyz
'x, y, z'
'-x+1/2, y+1/2, -z+1/2'
'-x, -y, -z'
'x-1/2, -y-1/2, z-1/2'

loop_
_atom_site_label
_atom_site_type_symbol
_atom_site_fract_x
_atom_site_fract_y
_atom_site_fract_z
_atom_site_U_iso_or_equiv
_atom_site_adp_type
_atom_site_occupancy
_atom_site_symmetry_multiplicity
_atom_site_calc_flag
_atom_site_refinement_flags
N4 N 1.0193(3) 0.7615(7) 1.0398(3) 0.0328(13) Uani 1 1 d .
N2 N 0.7942(3) 0.6333(7) 0.7468(3) 0.0312(12) Uani 1 1 d .
C6 C 0.8170(4) 0.6572(8) 0.8396(4) 0.0312(14) Uani 1 1 d .
N3 N 0.8794(4) 0.6629(7) 1.1212(4) 0.0364(13) Uani 1 1 d .
N1 N 0.9032(3) 0.5504(7) 0.5767(3) 0.0325(13) Uani 1 1 d .
N5 N 0.9745(3) 0.7559(7) 0.8495(3) 0.0319(13) Uani 1 1 d .
C9 C 0.8603(4) 0.6680(8) 1.0284(4) 0.0311(14) Uani 1 1 d .
C12 C 0.9327(4) 0.7142(8) 0.9888(4) 0.0303(14) Uani 1 1 d .
C4 C 0.7426(4) 0.6469(8) 0.5550(4) 0.0305(14) Uani 1 1 d .
H4 H 0.6973 0.6941 0.5809 0.037 Uiso 1 1 calc R
C13 C 0.9095(4) 0.7101(8) 0.8908(4) 0.0313(14) Uani 1 1 d .
N6 N 0.9813(3) 0.9631(8) 0.6531(3) 0.0363(13) Uani 1 1 d .
C3 C 0.7180(4) 0.6026(9) 0.4640(4) 0.0358(15) Uani 1 1 d .
H3 H 0.6562 0.6220 0.4261 0.043 Uiso 1 1 calc R
C11 C 1.0348(5) 0.7611(9) 1.1293(4) 0.0368(15) Uani 1 1 d .
H11 H 1.0944 0.7975 1.1674 0.044 Uiso 1 1 calc R
C7 C 0.7455(4) 0.6220(9) 0.8818(4) 0.0345(15) Uani 1 1 d .
H7 H 0.6835 0.5950 0.8464 0.041 Uiso 1 1 calc R
C1 C 0.8774(4) 0.5031(9) 0.4885(4) 0.0355(15) Uani 1 1 d .
H1 H 0.9231 0.4496 0.4648 0.043 Uiso 1 1 calc R
C15 C 0.8608(4) 0.6674(8) 0.7071(4) 0.0321(14) Uani 1 1 d .
C14 C 0.9495(4) 0.7412(9) 0.7585(4) 0.0310(14) Uani 1 1 d .
C5 C 0.8357(4) 0.6214(9) 0.6087(4) 0.0343(15) Uani 1 1 d .
C10 C 0.9648(4) 0.7078(9) 1.1693(4) 0.0376(16) Uani 1 1 d .
H10 H 0.9803 0.7046 1.2332 0.045 Uiso 1 1 calc R
C16 C 1.0176(4) 0.8228(8) 0.7143(4) 0.0318(14) Uani 1 1 d .
C20 C 1.0399(5) 1.0548(10) 0.6165(4) 0.0395(16) Uani 1 1 d .
H20 H 1.0155 1.1541 0.5744 0.047 Uiso 1 1 calc R
C8 C 0.7688(4) 0.6282(9) 0.9736(4) 0.0361(16) Uani 1 1 d .
H8 H 0.7219 0.6051 1.0017 0.043 Uiso 1 1 calc R
C19 C 1.1350(5) 1.0115(9) 0.6372(4) 0.0389(16) Uani 1 1 d .
H19 H 1.1740 1.0800 0.6099 0.047 Uiso 1 1 calc R
C2 C 0.7868(5) 0.5281(9) 0.4291(5) 0.0395(16) Uani 1 1 d .
H2 H 0.7727 0.4955 0.3672 0.047 Uiso 1 1 calc R
C18 C 1.1702(4) 0.8676(9) 0.6977(4) 0.0363(16) Uani 1 1 d .
H18 H 1.2341 0.8341 0.7124 0.044 Uiso 1 1 calc R
C17 C 1.1110(4) 0.7692(10) 0.7381(4) 0.0372(16) Uani 1 1 d .
H17 H 1.1341 0.6694 0.7803 0.045 Uiso 1 1 calc R

loop_
_atom_site_aniso_label
_atom_site_aniso_U_11
_atom_site_aniso_U_22
_atom_site_aniso_U_33
_atom_site_aniso_U_23
_atom_site_aniso_U_13
_atom_site_aniso_U_12
N4 0.034(3) 0.037(3) 0.028(3) -0.002(2) 0.012(2) -0.003(2)
N2 0.029(3) 0.030(3) 0.035(3) -0.002(2) 0.010(2) 0.000(2)
C6 0.033(3) 0.027(3) 0.034(3) 0.001(2) 0.010(3) 0.003(2)
N3 0.042(3) 0.031(3) 0.043(3) -0.004(2) 0.023(3) -0.003(2)
N1 0.022(3) 0.038(3) 0.037(3) -0.002(2) 0.009(2) 0.000(2)
N5 0.030(3) 0.030(3) 0.037(3) -0.003(2) 0.010(2) -0.003(2)
C9 0.038(3) 0.026(3) 0.032(3) -0.005(2) 0.014(3) -0.001(3)
C12 0.036(3) 0.023(3) 0.031(3) 0.006(2) 0.009(3) 0.005(2)
C4 0.029(3) 0.029(3) 0.033(3) 0.002(2) 0.008(3) 0.002(2)
C13 0.024(3) 0.031(3) 0.036(3) -0.001(3) 0.006(3) 0.000(2)
N6 0.029(3) 0.045(3) 0.037(3) 0.001(2) 0.014(2) -0.004(2)
C3 0.031(3) 0.032(3) 0.040(4) 0.003(3) 0.004(3) -0.006(3)
C11 0.037(3) 0.038(4) 0.036(4) -0.005(3) 0.011(3) 0.000(3)
C7 0.032(3) 0.031(3) 0.039(4) -0.002(3) 0.009(3) 0.002(3)
C1 0.032(3) 0.041(4) 0.032(3) -0.011(3) 0.008(3) 0.003(3)
C15 0.033(3) 0.028(3) 0.039(4) 0.000(3) 0.017(3) 0.007(2)
C14 0.029(3) 0.034(3) 0.033(3) -0.002(3) 0.013(3) 0.000(2)
C5 0.031(3) 0.039(4) 0.032(3) 0.003(3) 0.008(3) -0.006(3)
C10 0.043(4) 0.033(4) 0.037(4) 0.000(3) 0.011(3) 0.004(3)
C16 0.041(4) 0.027(3) 0.028(3) -0.004(2) 0.011(3) 0.001(3)
C20 0.045(4) 0.042(4) 0.034(4) 0.007(3) 0.014(3) -0.001(3)
C8 0.041(4) 0.028(3) 0.046(4) -0.001(3) 0.023(3) -0.004(3)
C19 0.046(4) 0.038(4) 0.043(4) -0.004(3) 0.029(3) -0.004(3)
C2 0.046(4) 0.038(4) 0.035(4) -0.007(3) 0.013(3) -0.006(3)
C18 0.027(3) 0.039(4) 0.046(4) -0.017(3) 0.015(3) -0.007(3)
C17 0.034(3) 0.045(4) 0.033(3) 0.002(3) 0.010(3) -0.001(3)

loop_
_atom_type_symbol
_atom_type_description
_atom_type_scat_dispersion_real
_atom_type_scat_dispersion_imag
_atom_type_scat_source
C C 0.0033 0.0016 'International Tables Vol C Tables 4.2.6.8 and 6.1.1.4'
H H 0.0000 0.0000 'International Tables Vol C Tables 4.2.6.8 and 6.1.1.4'
N N 0.0061 0.0033 'International Tables Vol C Tables 4.2.6.8 and 6.1.1.4'

loop_
_geom_angle_atom_site_label_1
_geom_angle_atom_site_label_2
_geom_angle_atom_site_label_3
_geom_angle
C11 N4 C12 116.5(5)
C15 N2 C6 117.9(5)
N2 C6 C13 120.3(5)
N2 C6 C7 117.8(5)
C13 C6 C7 121.9(5)
C10 N3 C9 116.6(5)
C1 N1 C5 116.4(5)
C14 N5 C13 117.4(5)
N3 C9 C8 118.9(5)
N3 C9 C12 120.2(5)
C8 C9 C12 120.9(5)
N4 C12 C9 121.8(5)
N4 C12 C13 120.3(5)
C9 C12 C13 117.9(5)
C3 C4 C5 119.3(6)
C3 C4 H4 120.3
C5 C4 H4 120.3
N5 C13 C6 121.2(6)
N5 C13 C12 120.5(5)
C6 C13 C12 118.3(5)
C20 N6 C16 117.5(5)
C4 C3 C2 118.3(6)
C4 C3 H3 120.9
C2 C3 H3 120.9
N4 C11 C10 122.1(6)
N4 C11 H11 118.9
C10 C11 H11 118.9
C8 C7 C6 118.5(6)
C8 C7 H7 120.7
C6 C7 H7 120.7
N1 C1 C2 124.1(6)
N1 C1 H1 117.9
C2 C1 H1 117.9
N2 C15 C14 120.5(5)
N2 C15 C5 115.8(5)
C14 C15 C5 123.7(5)
N5 C14 C15 122.0(5)
N5 C14 C16 115.7(5)
C15 C14 C16 122.1(5)
N1 C5 C4 123.5(6)
N1 C5 C15 117.8(5)
C4 C5 C15 118.6(6)
N3 C10 C11 122.6(6)
N3 C10 H10 118.7
C11 C10 H10 118.7
N6 C16 C17 122.8(6)
N6 C16 C14 113.9(5)
C17 C16 C14 123.1(5)
N6 C20 C19 123.6(6)
N6 C20 H20 118.2
C19 C20 H20 118.2
C7 C8 C9 122.3(6)
C7 C8 H8 118.8
C9 C8 H8 118.8
C18 C19 C20 118.2(6)
C18 C19 H19 120.9
C20 C19 H19 120.9
C3 C2 C1 118.4(6)
C3 C2 H2 120.8
C1 C2 H2 120.8
C19 C18 C17 119.8(6)
C19 C18 H18 120.1
C17 C18 H18 120.1
C16 C17 C18 118.1(6)
C16 C17 H17 121.0
C18 C17 H17 121.0

loop_
_geom_bond_atom_site_label_1
_geom_bond_atom_site_label_2
_geom_bond_distance
N4 C11 1.340(8)
N4 C12 1.350(8)
N2 C15 1.348(8)
N2 C6 1.389(8)
C6 C13 1.431(8)
C6 C7 1.439(8)
N3 C10 1.317(8)
N3 C9 1.384(8)
N1 C1 1.350(8)
N1 C5 1.353(8)
N5 C14 1.354(8)
N5 C13 1.361(8)
C9 C8 1.414(9)
C9 C12 1.440(8)
C12 C13 1.457(8)
C4 C3 1.386(9)
C4 C5 1.412(8)
C4 H4 0.9500
N6 C20 1.347(8)
N6 C16 1.362(8)
C3 C2 1.406(9)
C3 H3 0.9500
C11 C10 1.425(9)
C11 H11 0.9500
C7 C8 1.364(8)
C7 H7 0.9500
C1 C2 1.410(9)
C1 H1 0.9500
C15 C14 1.433(8)
C15 C5 1.496(8)
C14 C16 1.508(8)
C10 H10 0.9500
C16 C17 1.394(9)
C20 C19 1.405(9)
C20 H20 0.9500
C8 H8 0.9500
C19 C18 1.372(9)
C19 H19 0.9500
C2 H2 0.9500
C18 C17 1.415(9)
C18 H18 0.9500
C17 H17 0.9500

loop_
_geom_torsion_atom_site_label_1
_geom_torsion_atom_site_label_2
_geom_torsion_atom_site_label_3
_geom_torsion_atom_site_label_4
_geom_torsion
C15 N2 C6 C13 -2.1(8)
C15 N2 C6 C7 179.6(5)
C10 N3 C9 C8 -177.6(6)
C10 N3 C9 C12 2.1(8)
C11 N4 C12 C9 0.7(8)
C11 N4 C12 C13 -179.8(5)
N3 C9 C12 N4 -2.9(9)
C8 C9 C12 N4 176.8(5)
N3 C9 C12 C13 177.6(5)
C8 C9 C12 C13 -2.7(9)
C14 N5 C13 C6 -2.9(8)
C14 N5 C13 C12 177.2(5)
N2 C6 C13 N5 6.4(9)
C7 C6 C13 N5 -175.4(5)
N2 C6 C13 C12 -173.7(5)
C7 C6 C13 C12 4.5(9)
N4 C12 C13 N5 -0.7(9)
C9 C12 C13 N5 178.8(5)
N4 C12 C13 C6 179.4(5)
C9 C12 C13 C6 -1.1(8)
C5 C4 C3 C2 1.8(9)
C12 N4 C11 C10 2.0(9)
N2 C6 C7 C8 174.3(5)
C13 C6 C7 C8 -4.0(9)
C5 N1 C1 C2 1.8(9)
C6 N2 C15 C14 -5.1(8)
C6 N2 C15 C5 174.2(5)
C13 N5 C14 C15 -4.5(9)
C13 N5 C14 C16 170.5(5)
N2 C15 C14 N5 8.8(9)
C5 C15 C14 N5 -170.5(6)
N2 C15 C14 C16 -165.9(5)
C5 C15 C14 C16 14.8(9)
C1 N1 C5 C4 0.0(9)
C1 N1 C5 C15 177.4(5)
C3 C4 C5 N1 -1.7(9)
C3 C4 C5 C15 -179.2(5)
N2 C15 C5 N1 -144.1(6)
C14 C15 C5 N1 35.2(9)
N2 C15 C5 C4 33.5(8)
C14 C15 C5 C4 -147.2(6)
C9 N3 C10 C11 0.5(9)
N4 C11 C10 N3 -2.8(10)
C20 N6 C16 C17 -1.5(9)
C20 N6 C16 C14 174.3(5)
N5 C14 C16 N6 -121.1(6)
C15 C14 C16 N6 53.9(8)
N5 C14 C16 C17 54.6(8)
C15 C14 C16 C17 -130.4(7)
C16 N6 C20 C19 0.9(9)
C6 C7 C8 C9 0.0(9)
N3 C9 C8 C7 -177.0(6)
C12 C9 C8 C7 3.4(9)
N6 C20 C19 C18 0.2(10)
C4 C3 C2 C1 -0.2(9)
N1 C1 C2 C3 -1.6(10)
C20 C19 C18 C17 -0.8(9)
N6 C16 C17 C18 1.0(9)
C14 C16 C17 C18 -174.4(5)
C19 C18 C17 C16 0.2(9)
